data_7702081
loop_
_publ_author_name
'Fan, Louie'
'Stephan, Douglas W.'

_publ_section_title
;
 PNPCB heterocycles via thermal and Lewis acid catalyzed
 trans-hydroborations.
;
_journal_issue 22
_journal_name_full 'Dalton transactions (Cambridge, England : 2003)'
_journal_page_first 9229
_journal_page_last 9234
_journal_paper_doi 10.1039/c6dt01659f
_journal_volume 45
_journal_year 2016
_chemical_formula_moiety 'C26 H38 B N P2'
_chemical_formula_sum 'C26 H38 B N P2'
_chemical_formula_weight 437.37
_space_group_crystal_system monoclinic
_space_group_IT_number 14
_space_group_name_Hall '-P 2yn'
_space_group_name_H-M_alt 'P 1 21/n 1'
_symmetry_Int_Tables_number 14
_audit_creation_date 2015-11-07
_audit_creation_method
;
Olex2 1.2
(compiled 2015.09.30 svn.r3233 for OlexSys, GUI svn.r5103)
;
_audit_update_record
;
2016-04-25 deposited with the CCDC.
2016-05-06 downloaded from the CCDC.
;
_cell_angle_alpha 90
_cell_angle_beta 91.698(2)
_cell_angle_gamma 90
_cell_formula_units_Z 4
_cell_length_a 8.9183(5)
_cell_length_b 16.6266(8)
_cell_length_c 17.4581(10)
_cell_measurement_temperature 150(2)
_cell_volume 2587.6(2)
_computing_molecular_graphics 'Olex2 (Dolomanov et al., 2009)'
_computing_publication_material 'Olex2 (Dolomanov et al., 2009)'
_computing_structure_refinement 'olex2.refine (Bourhis et al., 2015)'
_computing_structure_solution 'SHELXS-97 (Sheldrick, 2008)'
_diffrn_ambient_temperature 149.7
_diffrn_measured_fraction_theta_full 0.9947
_diffrn_measured_fraction_theta_max 0.9947
_diffrn_measurement_device_type 'Bruker APEX-II CCD'
_diffrn_measurement_method '\f and \w scans'
_diffrn_radiation_monochromator graphite
_diffrn_radiation_type 'Mo K\a'
_diffrn_radiation_wavelength 0.71073
_diffrn_reflns_av_R_equivalents 0.0494
_diffrn_reflns_av_unetI/netI 0.0385
_diffrn_reflns_limit_h_max 11
_diffrn_reflns_limit_h_min -11
_diffrn_reflns_limit_k_max 21
_diffrn_reflns_limit_k_min -21
_diffrn_reflns_limit_l_max 22
_diffrn_reflns_limit_l_min -22
_diffrn_reflns_number 43224
_diffrn_reflns_theta_full 27.5631
_diffrn_reflns_theta_max 27.56
_diffrn_reflns_theta_min 1.69
_exptl_absorpt_coefficient_mu 0.181
_exptl_absorpt_correction_T_max 0.7456
_exptl_absorpt_correction_T_min 0.7225
_exptl_absorpt_correction_type multi-scan
_exptl_absorpt_process_details
;
SADABS-2008/1 (Bruker,2008) was used for absorption correction.
wR2(int) was 0.0535 before and 0.0483 after correction.
The Ratio of minimum to maximum transmission is 0.9690.
The \l/2 correction factor is 0.0015.
;
_exptl_crystal_colour Colourless
_exptl_crystal_density_diffrn 1.1226
_exptl_crystal_density_method 'not measured'
_exptl_crystal_description Block
_exptl_crystal_F_000 945.1044
_exptl_crystal_size_max 0.3
_exptl_crystal_size_mid 0.29
_exptl_crystal_size_min 0.1
_refine_diff_density_max 0.5015
_refine_diff_density_min -0.3181
_refine_diff_density_rms 0.0734
_refine_ls_d_res_high 0.7680
_refine_ls_d_res_low 12.0375
_refine_ls_goodness_of_fit_ref 1.0420
_refine_ls_hydrogen_treatment mixed
_refine_ls_matrix_type full
_refine_ls_number_constraints 75
_refine_ls_number_parameters 315
_refine_ls_number_reflns 5962
_refine_ls_number_restraints 0
_refine_ls_restrained_S_all 1.0420
_refine_ls_R_factor_all 0.0646
_refine_ls_R_factor_gt 0.0421
_refine_ls_shift/su_max 0.0009
_refine_ls_shift/su_mean 0.0000
_refine_ls_structure_factor_coef Fsqd
_refine_ls_weighting_details 'w=1/[\s^2^(Fo^2^)+(0.0498P)^2^+1.1625P] where P=(Fo^2^+2Fc^2^)/3'
_refine_ls_weighting_scheme calc
_refine_ls_wR_factor_gt 0.1017
_refine_ls_wR_factor_ref 0.1146
_reflns_Friedel_coverage 0.0
_reflns_limit_h_max 10
_reflns_limit_h_min -11
_reflns_limit_k_max 21
_reflns_limit_k_min 0
_reflns_limit_l_max 22
_reflns_limit_l_min -9
_reflns_number_gt 4443
_reflns_number_total 5962
_reflns_threshold_expression I>=2u(I)
_cod_data_source_file c6dt01659f2.cif
_cod_data_source_block LF002_0ma
_cod_original_sg_symbol_Hall '-P 2ybc (x-z,y,z)'
_cod_database_code 7702081
_olex2_refinement_description
;
1. Fixed Uiso
 At 1.2 times of:
  All C(H) groups, All C(H,H) groups
 At 1.5 times of:
  All C(H,H,H) groups
2. Others
 Sof(C19A)=Sof(C20A)=Sof(C21A)=Sof(H21A)=Sof(C22A)=Sof(H22c)=Sof(H22d)=
 Sof(C23A)=Sof(H23c)=Sof(H23d)=Sof(C24A)=Sof(H24c)=Sof(H24d)=Sof(C25A)=
 Sof(H25c)=Sof(H25d)=Sof(C26A)=Sof(H26c)=Sof(H26d)=1-FVAR(1)
 Sof(C19)=Sof(C20)=Sof(C21)=Sof(H21)=Sof(C22)=Sof(H22a)=Sof(H22b)=Sof(C23)=
 Sof(H23a)=Sof(H23b)=Sof(C24)=Sof(H24a)=Sof(H24b)=Sof(C25)=Sof(H25a)=Sof(H25b)=
 Sof(C26)=Sof(H26a)=Sof(H26b)=FVAR(1)
3.a Ternary CH refined with riding coordinates:
 C2(H2), C5(H5), C21(H21), C21A(H21A)
3.b Secondary CH2 refined with riding coordinates:
 C22(H22a,H22b), C22A(H22c,H22d), C23(H23a,H23b), C23A(H23c,H23d), C24(H24a,
 H24b), C24A(H24c,H24d), C25(H25a,H25b), C25A(H25c,H25d), C26(H26a,H26b),
 C26A(H26c,H26d)
3.c Me refined with riding coordinates:
 C1(H1a,H1b,H1c), C3(H3a,H3b,H3c), C4(H4a,H4b,H4c), C6(H6a,H6b,H6c)
3.d Aromatic/amide H refined with riding coordinates:
 C8(H8), C9(H9), C10(H10), C11(H11), C12(H12), C14(H14), C15(H15), C16(H16),
 C17(H17), C18(H18)
;
_olex2_submission_special_instructions 'No special instructions were received'

loop_
_space_group_symop_id
_space_group_symop_operation_xyz
1 x,y,z
2 -x+1/2,y+1/2,-z+1/2
3 -x,-y,-z
4 x-1/2,-y-1/2,z-1/2

loop_
_atom_site_label
_atom_site_type_symbol
_atom_site_fract_x
_atom_site_fract_y
_atom_site_fract_z
_atom_site_U_iso_or_equiv
_atom_site_adp_type
_atom_site_occupancy
_atom_site_refinement_flags_posn
_atom_site_disorder_group
P1 P 0.89429(5) -0.02731(3) 0.15366(3) 0.02132(12) Uani 1.000000 . .
P2 P 0.70480(5) -0.00296(3) 0.28447(3) 0.02075(12) Uani 1.000000 . .
N1 N 0.77926(16) -0.05455(9) 0.22106(8) 0.0232(3) Uani 1.000000 . .
C1 C 0.6588(2) -0.03453(14) 0.04816(12) 0.0394(5) Uani 1.000000 . .
H1a H 0.6671(2) 0.02423(14) 0.04710(12) 0.0591(8) Uiso 1.000000 R .
H1b H 0.6208(2) -0.05378(14) -0.00180(12) 0.0591(8) Uiso 1.000000 R .
H1c H 0.5894(2) -0.05049(14) 0.08793(12) 0.0591(8) Uiso 1.000000 R .
C2 C 0.8131(2) -0.07126(12) 0.06572(11) 0.0302(4) Uani 1.000000 . .
H2 H 0.8796(2) -0.05642(12) 0.02280(11) 0.0362(5) Uiso 1.000000 R .
C3 C 0.8024(3) -0.16275(13) 0.06761(14) 0.0485(6) Uani 1.000000 . .
H3a H 0.9019(3) -0.18556(13) 0.07890(14) 0.0728(9) Uiso 1.000000 R .
H3b H 0.7334(3) -0.17910(13) 0.10744(14) 0.0728(9) Uiso 1.000000 R .
H3c H 0.7648(3) -0.18239(13) 0.01771(14) 0.0728(9) Uiso 1.000000 R .
C4 C 1.1825(2) -0.06980(12) 0.11134(11) 0.0311(4) Uani 1.000000 . .
H4a H 1.1376(2) -0.08331(12) 0.06108(11) 0.0467(7) Uiso 1.000000 R .
H4b H 1.2127(2) -0.01312(12) 0.11184(11) 0.0467(7) Uiso 1.000000 R .
H4c H 1.2708(2) -0.10373(12) 0.12136(11) 0.0467(7) Uiso 1.000000 R .
C5 C 1.06799(19) -0.08424(10) 0.17333(10) 0.0243(4) Uani 1.000000 . .
H5 H 1.04197(19) -0.14274(10) 0.17271(10) 0.0291(5) Uiso 1.000000 R .
C6 C 1.1326(2) -0.06406(12) 0.25301(11) 0.0305(4) Uani 1.000000 . .
H6a H 1.0565(2) -0.07396(12) 0.29125(11) 0.0457(6) Uiso 1.000000 R .
H6b H 1.2204(2) -0.09794(12) 0.26421(11) 0.0457(6) Uiso 1.000000 R .
H6c H 1.1623(2) -0.00732(12) 0.25470(11) 0.0457(6) Uiso 1.000000 R .
C7 C 0.57576(19) -0.06679(10) 0.33372(10) 0.0233(4) Uani 1.000000 . .
C8 C 0.5647(2) -0.14766(11) 0.31498(12) 0.0325(4) Uani 1.000000 . .
H8 H 0.6214(2) -0.16897(11) 0.27449(12) 0.0390(5) Uiso 1.000000 R .
C9 C 0.4700(2) -0.19760(12) 0.35570(14) 0.0413(5) Uani 1.000000 . .
H9 H 0.4626(2) -0.25312(12) 0.34330(14) 0.0495(6) Uiso 1.000000 R .
B1 B 0.9336(3) 0.08554(13) 0.14211(14) 0.0292(5) Uani 1.000000 . .
C10 C 0.3872(2) -0.16612(13) 0.41408(13) 0.0405(5) Uani 1.000000 . .
H10 H 0.3236(2) -0.20036(13) 0.44214(13) 0.0486(6) Uiso 1.000000 R .
C11 C 0.3957(2) -0.08542(13) 0.43215(12) 0.0384(5) Uani 1.000000 . .
H11 H 0.3372(2) -0.06419(13) 0.47200(12) 0.0461(6) Uiso 1.000000 R .
C12 C 0.4898(2) -0.03540(12) 0.39208(11) 0.0308(4) Uani 1.000000 . .
H12 H 0.4957(2) 0.02020(12) 0.40434(11) 0.0370(5) Uiso 1.000000 R .
C13 C 0.59816(19) 0.08475(10) 0.25486(10) 0.0225(4) Uani 1.000000 . .
C14 C 0.4611(2) 0.07275(11) 0.21602(12) 0.0298(4) Uani 1.000000 . .
H14 H 0.4250(2) 0.01964(11) 0.20746(12) 0.0357(5) Uiso 1.000000 R .
C15 C 0.3771(2) 0.13786(12) 0.18984(13) 0.0368(5) Uani 1.000000 . .
H15 H 0.2831(2) 0.12952(12) 0.16406(13) 0.0442(6) Uiso 1.000000 R .
C16 C 0.4310(2) 0.21507(12) 0.20146(13) 0.0366(5) Uani 1.000000 . .
H16 H 0.3737(2) 0.25981(12) 0.18360(13) 0.0439(6) Uiso 1.000000 R .
C17 C 0.5679(2) 0.22748(11) 0.23894(12) 0.0334(5) Uani 1.000000 . .
H17 H 0.6048(2) 0.28064(11) 0.24608(12) 0.0400(5) Uiso 1.000000 R .
C18 C 0.6513(2) 0.16272(11) 0.26606(11) 0.0279(4) Uani 1.000000 . .
H18 H 0.7447(2) 0.17147(11) 0.29231(11) 0.0335(5) Uiso 1.000000 R .
C19 C 0.8296(7) 0.0322(3) 0.3557(4) 0.0260(11) Uani 0.832(6) . 1
C19A C 0.833(4) 0.0471(16) 0.3528(18) 0.016(5) Uiso 0.168(6) . 2
C20 C 0.9350(8) 0.0607(4) 0.3917(4) 0.0282(11) Uani 0.832(6) . 1
C20A C 0.916(4) 0.068(2) 0.400(2) 0.025(7) Uiso 0.168(6) . 2
C21 C 1.0618(4) 0.09854(18) 0.4322(2) 0.0287(7) Uani 0.832(6) . 1
H21 H 1.1323(4) 0.05534(18) 0.4503(2) 0.0344(9) Uiso 0.832(6) R 1
C21A C 1.0385(19) 0.1065(11) 0.4541(10) 0.026(4) Uiso 0.168(6) . 2
H21A H 1.0585(19) 0.0726(11) 0.5006(10) 0.031(5) Uiso 0.168(6) R 2
C22 C 1.0124(3) 0.1463(2) 0.50179(16) 0.0396(8) Uani 0.832(6) . 1
H22a H 0.9381(3) 0.1875(2) 0.48519(16) 0.0476(9) Uiso 0.832(6) R 1
H22b H 0.9635(3) 0.1097(2) 0.53814(16) 0.0476(9) Uiso 0.832(6) R 1
C22A C 0.9997(15) 0.1889(9) 0.4746(9) 0.040(4) Uiso 0.168(6) . 2
H22c H 0.9720(15) 0.2195(9) 0.4276(9) 0.048(4) Uiso 0.168(6) R 2
H22d H 0.9121(15) 0.1885(9) 0.5081(9) 0.048(4) Uiso 0.168(6) R 2
C23 C 1.1459(4) 0.1872(2) 0.54192(18) 0.0567(10) Uani 0.832(6) . 1
H23a H 1.1102(4) 0.2196(2) 0.58535(18) 0.0681(12) Uiso 0.832(6) R 1
H23b H 1.2153(4) 0.1457(2) 0.56286(18) 0.0681(12) Uiso 0.832(6) R 1
C23A C 1.127(2) 0.2279(14) 0.5145(13) 0.066(5) Uiso 0.168(6) . 2
H23c H 1.099(2) 0.2832(14) 0.5295(13) 0.079(7) Uiso 0.168(6) R 2
H23d H 1.155(2) 0.1975(14) 0.5616(13) 0.079(7) Uiso 0.168(6) R 2
C24 C 1.2295(4) 0.24128(19) 0.4879(2) 0.0433(9) Uani 0.832(6) . 1
H24a H 1.1640(4) 0.28662(19) 0.4717(2) 0.0520(10) Uiso 0.832(6) R 1
H24b H 1.3191(4) 0.26384(19) 0.5150(2) 0.0520(10) Uiso 0.832(6) R 1
C24A C 1.264(3) 0.2307(15) 0.4600(16) 0.063(7) Uiso 0.168(6) . 2
H24c H 1.235(3) 0.2605(15) 0.4127(16) 0.075(8) Uiso 0.168(6) R 2
H24d H 1.348(3) 0.2601(15) 0.4857(16) 0.075(8) Uiso 0.168(6) R 2
C25 C 1.2775(4) 0.1959(3) 0.4183(2) 0.0665(14) Uani 0.832(6) . 1
H25a H 1.3249(4) 0.2336(3) 0.3824(2) 0.0798(17) Uiso 0.832(6) R 1
H25b H 1.3533(4) 0.1551(3) 0.4340(2) 0.0798(17) Uiso 0.832(6) R 1
C25A C 1.3136(18) 0.1506(10) 0.4398(10) 0.047(4) Uiso 0.168(6) . 2
H25c H 1.4027(18) 0.1539(10) 0.4074(10) 0.056(5) Uiso 0.168(6) R 2
H25d H 1.3414(18) 0.1199(10) 0.4867(10) 0.056(5) Uiso 0.168(6) R 2
C26 C 1.1462(4) 0.1546(3) 0.37776(18) 0.0653(14) Uani 0.832(6) . 1
H26a H 1.1831(4) 0.1228(3) 0.33424(18) 0.0783(17) Uiso 0.832(6) R 1
H26b H 1.0760(4) 0.1958(3) 0.35687(18) 0.0783(17) Uiso 0.832(6) R 1
C26A C 1.1893(15) 0.1099(9) 0.3975(8) 0.033(3) Uiso 0.168(6) . 2
H26c H 1.2197(15) 0.0547(9) 0.3835(8) 0.039(4) Uiso 0.168(6) R 2
H26d H 1.1638(15) 0.1398(9) 0.3498(8) 0.039(4) Uiso 0.168(6) R 2
H1d H 0.983(2) 0.1072(12) 0.1968(12) 0.035(5) Uiso 1.000000 . .
H1e H 0.824(2) 0.1143(13) 0.1257(12) 0.044(6) Uiso 1.000000 . .
H1f H 1.016(3) 0.0910(13) 0.0956(13) 0.049(7) Uiso 1.000000 . .

loop_
_atom_site_aniso_label
_atom_site_aniso_U_11
_atom_site_aniso_U_22
_atom_site_aniso_U_33
_atom_site_aniso_U_12
_atom_site_aniso_U_13
_atom_site_aniso_U_23
P1 0.0194(2) 0.0205(2) 0.0241(2) 0.00252(17) 0.00285(17) 0.00130(18)
P2 0.0181(2) 0.0199(2) 0.0243(2) -0.00266(16) 0.00284(17) -0.00010(18)
N1 0.0217(7) 0.0216(7) 0.0265(8) -0.0004(6) 0.0038(6) 0.0003(6)
C1 0.0265(10) 0.0582(14) 0.0331(11) 0.0068(9) -0.0046(9) -0.0014(10)
C2 0.0264(10) 0.0388(11) 0.0255(10) 0.0049(8) 0.0015(8) -0.0032(8)
C3 0.0524(14) 0.0421(13) 0.0501(15) 0.0022(10) -0.0147(11) -0.0188(11)
C4 0.0232(9) 0.0329(10) 0.0374(11) 0.0044(8) 0.0053(8) -0.0013(8)
C5 0.0208(9) 0.0200(8) 0.0321(10) 0.0027(6) 0.0028(7) 0.0011(7)
C6 0.0235(9) 0.0333(10) 0.0345(11) 0.0021(8) -0.0022(8) 0.0024(8)
C7 0.0183(8) 0.0248(9) 0.0269(10) -0.0031(7) 0.0011(7) 0.0035(7)
C8 0.0245(9) 0.0251(10) 0.0484(13) 0.0000(7) 0.0086(9) 0.0003(9)
C9 0.0321(11) 0.0252(10) 0.0666(16) -0.0046(8) 0.0027(10) 0.0088(10)
B1 0.0325(12) 0.0216(10) 0.0339(12) 0.0021(8) 0.0095(10) 0.0041(9)
C10 0.0314(11) 0.0444(13) 0.0460(13) -0.0108(9) 0.0042(10) 0.0185(10)
C11 0.0343(11) 0.0526(13) 0.0288(11) -0.0101(9) 0.0071(9) 0.0012(9)
C12 0.0313(10) 0.0319(10) 0.0296(10) -0.0078(8) 0.0056(8) -0.0025(8)
C13 0.0203(8) 0.0208(8) 0.0268(9) 0.0005(6) 0.0072(7) -0.0013(7)
C14 0.0245(9) 0.0242(9) 0.0406(11) -0.0027(7) 0.0012(8) -0.0002(8)
C15 0.0254(10) 0.0339(11) 0.0508(13) 0.0034(8) -0.0023(9) 0.0006(9)
C16 0.0317(11) 0.0266(10) 0.0516(13) 0.0078(8) 0.0042(9) 0.0035(9)
C17 0.0319(10) 0.0210(9) 0.0478(12) 0.0015(8) 0.0115(9) -0.0039(8)
C18 0.0225(9) 0.0246(9) 0.0370(11) -0.0002(7) 0.0054(8) -0.0058(8)
C19 0.0264(17) 0.019(2) 0.0325(19) -0.0064(18) 0.0027(10) 0.0031(18)
C20 0.023(2) 0.027(2) 0.035(2) -0.0014(16) 0.0062(18) -0.0015(16)
C21 0.0231(14) 0.0286(14) 0.0343(18) -0.0007(10) -0.0001(13) -0.0116(13)
C22 0.0372(15) 0.0540(19) 0.0279(14) -0.0134(12) 0.0049(11) -0.0058(14)
C23 0.069(2) 0.069(2) 0.0322(16) -0.0258(18) -0.0075(15) -0.0082(16)
C24 0.050(2) 0.0381(16) 0.042(2) -0.0156(13) -0.0112(17) -0.0071(15)
C25 0.057(2) 0.079(3) 0.065(2) -0.044(2) 0.0242(19) -0.034(2)
C26 0.066(2) 0.093(3) 0.0380(18) -0.053(2) 0.0196(16) -0.0257(19)

loop_
_atom_type_symbol
_atom_type_scat_dispersion_real
_atom_type_scat_dispersion_imag
_atom_type_scat_Cromer_Mann_a1
_atom_type_scat_Cromer_Mann_a2
_atom_type_scat_Cromer_Mann_a3
_atom_type_scat_Cromer_Mann_a4
_atom_type_scat_Cromer_Mann_b1
_atom_type_scat_Cromer_Mann_b2
_atom_type_scat_Cromer_Mann_b3
_atom_type_scat_Cromer_Mann_b4
_atom_type_scat_Cromer_Mann_c
_atom_type_scat_source
_atom_type_scat_dispersion_source
N 0.00653 0.00323 12.21260 3.13220 2.01250 1.16630 0.00570 9.89330 28.99750 0.58260 -11.5290002823 'International Tables Volume C Table 6.1.1.4 (pp. 500-502)' 'Henke, Gullikson and Davis, At. Data and Nucl. Data Tables, 1993, 54, 2'
H 0.00000 0.00000 0.49300 0.32291 0.14019 0.04081 10.51090 26.12570 3.14236 57.79970 0.0030380000826 'International Tables Volume C Table 6.1.1.4 (pp. 500-502)' 'Henke, Gullikson and Davis, At. Data and Nucl. Data Tables, 1993, 54, 2'
C 0.00347 0.00161 2.31000 1.02000 1.58860 0.86500 20.84390 10.20750 0.56870 51.65120 0.215599998832 'International Tables Volume C Table 6.1.1.4 (pp. 500-502)' 'Henke, Gullikson and Davis, At. Data and Nucl. Data Tables, 1993, 54, 2'
B 0.00141 0.00067 2.05450 1.33260 1.09790 0.70680 23.21850 1.02100 60.34980 0.14030 -0.193200007081 'International Tables Volume C Table 6.1.1.4 (pp. 500-502)' 'Henke, Gullikson and Davis, At. Data and Nucl. Data Tables, 1993, 54, 2'
P 0.10434 0.09671 6.43450 4.17910 1.78000 1.49080 1.90670 27.15700 0.52600 68.16450 1.11489999294 'International Tables Volume C Table 6.1.1.4 (pp. 500-502)' 'Henke, Gullikson and Davis, At. Data and Nucl. Data Tables, 1993, 54, 2'

loop_
_geom_angle_atom_site_label_1
_geom_angle_atom_site_label_2
_geom_angle_atom_site_label_3
_geom_angle
C2 P1 N1 104.49(8)
C5 P1 N1 105.31(8)
C5 P1 C2 105.14(8)
B1 P1 N1 117.59(9)
B1 P1 C2 111.78(10)
B1 P1 C5 111.53(9)
C7 P2 N1 107.77(8)
C13 P2 N1 118.08(8)
C13 P2 C7 105.87(8)
P2 N1 P1 129.89(9)
H1b C1 H1a 109.5
H1c C1 H1a 109.5
H1c C1 H1b 109.5
C2 C1 H1a 109.5
C2 C1 H1b 109.5
C2 C1 H1c 109.5
C1 C2 P1 109.89(13)
H2 C2 P1 107.55(6)
H2 C2 C1 107.55(11)
C3 C2 P1 113.81(14)
C3 C2 C1 110.25(17)
C3 C2 H2 107.55(12)
H3a C3 C2 109.5
H3b C3 C2 109.5
H3b C3 H3a 109.5
H3c C3 C2 109.5
H3c C3 H3a 109.5
H3c C3 H3b 109.5
H4b C4 H4a 109.5
H4c C4 H4a 109.5
H4c C4 H4b 109.5
C5 C4 H4a 109.5
C5 C4 H4b 109.5
C5 C4 H4c 109.5
C4 C5 P1 111.33(12)
H5 C5 P1 107.74(6)
H5 C5 C4 107.74(10)
C6 C5 P1 110.49(12)
C6 C5 C4 111.61(15)
C6 C5 H5 107.74(10)
H6a C6 C5 109.5
H6b C6 C5 109.5
H6b C6 H6a 109.5
H6c C6 C5 109.5
H6c C6 H6a 109.5
H6c C6 H6b 109.5
C8 C7 P2 120.03(14)
C12 C7 P2 120.05(14)
C12 C7 C8 119.89(16)
H8 C8 C7 120.09(11)
C9 C8 C7 119.82(19)
C9 C8 H8 120.09(12)
H9 C9 C8 120.12(12)
C10 C9 C8 119.77(19)
C10 C9 H9 120.12(12)
H1d B1 P1 107.4(10)
H1e B1 P1 106.4(11)
H1e B1 H1d 113.9(15)
H1f B1 P1 106.4(12)
H1f B1 H1d 110.7(15)
H1f B1 H1e 111.7(16)
H10 C10 C9 119.65(12)
C11 C10 C9 120.70(18)
C11 C10 H10 119.65(12)
H11 C11 C10 120.05(12)
C12 C11 C10 119.90(19)
C12 C11 H11 120.05(12)
C11 C12 C7 119.90(18)
H12 C12 C7 120.05(10)
H12 C12 C11 120.05(12)
C14 C13 P2 118.02(13)
C18 C13 P2 122.47(14)
C18 C13 C14 119.43(16)
H14 C14 C13 119.81(10)
C15 C14 C13 120.38(17)
C15 C14 H14 119.81(11)
H15 C15 C14 120.18(11)
C16 C15 C14 119.64(19)
C16 C15 H15 120.18(12)
H16 C16 C15 119.82(12)
C17 C16 C15 120.37(18)
C17 C16 H16 119.82(11)
H17 C17 C16 119.89(11)
C18 C17 C16 120.23(17)
C18 C17 H17 119.89(11)
C17 C18 C13 119.94(18)
H18 C18 C13 120.03(11)
H18 C18 C17 120.03(11)
C21 C20 C19 177.0(7)
C21A C20A C19A 171(4)
H21 C21 C20 108.4(3)
C22 C21 C20 111.8(4)
C22 C21 H21 108.37(18)
C26 C21 C20 110.3(4)
C26 C21 H21 108.4(2)
C26 C21 C22 109.5(2)
H21A C21A C20A 111.5(17)
C22A C21A C20A 111.5(18)
C22A C21A H21A 111.5(10)
C26A C21A C20A 102.4(16)
C26A C21A H21A 111.5(8)
C26A C21A C22A 108.0(13)
H22a C22 C21 109.44(18)
H22b C22 C21 109.44(18)
H22b C22 H22a 108.0
C23 C22 C21 111.0(2)
C23 C22 H22a 109.4(2)
C23 C22 H22b 109.44(16)
H22c C22A C21A 109.6(10)
H22d C22A C21A 109.6(9)
H22d C22A H22c 108.1
C23A C22A C21A 110.2(14)
C23A C22A H22c 109.6(11)
C23A C22A H22d 109.6(10)
H23a C23 C22 109.26(17)
H23b C23 C22 109.3(2)
H23b C23 H23a 107.9
C24 C23 C22 111.8(2)
C24 C23 H23a 109.3(2)
C24 C23 H23b 109.3(2)
H23c C23A C22A 109.8(10)
H23d C23A C22A 109.8(11)
H23d C23A H23c 108.3
C24A C23A C22A 109.3(17)
C24A C23A H23c 109.8(13)
C24A C23A H23d 109.8(13)
H24a C24 C23 109.4(2)
H24b C24 C23 109.38(16)
H24b C24 H24a 108.0
C25 C24 C23 111.2(3)
C25 C24 H24a 109.4(2)
C25 C24 H24b 109.38(17)
H24c C24A C23A 109.3(13)
H24d C24A C23A 109.3(13)
H24d C24A H24c 108.0
C25A C24A C23A 111.6(18)
C25A C24A H24c 109.3(13)
C25A C24A H24d 109.3(12)
H25a C25 C24 109.3(2)
H25b C25 C24 109.3(2)
H25b C25 H25a 107.9
C26 C25 C24 111.8(3)
C26 C25 H25a 109.3(2)
C26 C25 H25b 109.3(3)
H25c C25A C24A 110.1(12)
H25d C25A C24A 110.1(13)
H25d C25A H25c 108.4
C26A C25A C24A 108.2(16)
C26A C25A H25c 110.1(8)
C26A C25A H25d 110.1(8)
C25 C26 C21 111.7(3)
H26a C26 C21 109.3(2)
H26a C26 C25 109.3(2)
H26b C26 C21 109.3(2)
H26b C26 C25 109.3(3)
H26b C26 H26a 107.9
C25A C26A C21A 108.7(12)
H26c C26A C21A 109.9(8)
H26c C26A C25A 109.9(8)
H26d C26A C21A 109.9(8)
H26d C26A C25A 109.9(8)
H26d C26A H26c 108.3

loop_
_geom_bond_atom_site_label_1
_geom_bond_atom_site_label_2
_geom_bond_distance
P1 N1 1.6474(14)
P1 C2 1.8301(19)
P1 C5 1.8390(17)
P1 B1 1.921(2)
P2 N1 1.5639(15)
P2 C7 1.8024(17)
P2 C13 1.8081(18)
P2 C19 1.746(7)
P2 C19A 1.83(3)
C1 H1a 0.9800
C1 H1b 0.9800
C1 H1c 0.9800
C1 C2 1.529(3)
C2 H2 1.0000
C2 C3 1.525(3)
C3 H3a 0.9800
C3 H3b 0.9800
C3 H3c 0.9800
C4 H4a 0.9800
C4 H4b 0.9800
C4 H4c 0.9800
C4 C5 1.529(2)
C5 H5 1.0000
C5 C6 1.527(3)
C6 H6a 0.9800
C6 H6b 0.9800
C6 H6c 0.9800
C7 C8 1.387(3)
C7 C12 1.394(2)
C8 H8 0.9500
C8 C9 1.394(3)
C9 H9 0.9500
C9 C10 1.380(3)
B1 H1d 1.10(2)
B1 H1e 1.12(2)
B1 H1f 1.12(2)
C10 H10 0.9500
C10 C11 1.380(3)
C11 H11 0.9500
C11 C12 1.385(3)
C12 H12 0.9500
C13 C14 1.395(3)
C13 C18 1.392(2)
C14 H14 0.9500
C14 C15 1.386(3)
C15 H15 0.9500
C15 C16 1.384(3)
C16 H16 0.9500
C16 C17 1.383(3)
C17 H17 0.9500
C17 C18 1.384(3)
C18 H18 0.9500
C19 C20 1.212(10)
C19A C20A 1.14(6)
C20 C21 1.458(8)
C20A C21A 1.57(5)
C21 H21 1.0000
C21 C22 1.527(4)
C21 C26 1.543(4)
C21A H21A 1.0000
C21A C22A 1.46(2)
C21A C26A 1.69(2)
C22 H22a 0.9900
C22 H22b 0.9900
C22 C23 1.523(4)
C22A H22c 0.9900
C22A H22d 0.9900
C22A C23A 1.47(2)
C23 H23a 0.9900
C23 H23b 0.9900
C23 C24 1.516(5)
C23A H23c 0.9900
C23A H23d 0.9900
C23A C24A 1.57(3)
C24 H24a 0.9900
C24 H24b 0.9900
C24 C25 1.503(5)
C24A H24c 0.9900
C24A H24d 0.9900
C24A C25A 1.45(3)
C25 H25a 0.9900
C25 H25b 0.9900
C25 C26 1.515(4)
C25A H25c 0.9900
C25A H25d 0.9900
C25A C26A 1.48(2)
C26 H26a 0.9900
C26 H26b 0.9900
C26A H26c 0.9900
C26A H26d 0.9900
